data_7107802
loop_
_publ_author_name
'Domasevitch, Konstantin V.'
'Solntsev, Pavlo V.'
'Krautscheid, Harald'
'Zhylenko, Iryna S.'
'Rusanov, Eduard B.'
'Chernega, Alexander N.'

_publ_section_title
;
 Facile access to a series of large polycondensed pyridazines and their
 utility for the supramolecular synthesis of coordination polymers
;
_journal_name_full Chem.Commun.
_journal_page_first 5847
_journal_paper_doi 10.1039/c2cc31770b
_journal_volume 48
_journal_year 2012
_chemical_formula_moiety 'C20 H18 N4, 2(H2 O)'
_chemical_formula_sum 'C20 H22 N4 O2'
_chemical_formula_weight 350.42
_chemical_name_systematic
;
3,4,4a,5,6,9,10,10a,11,12-decahydroanthra
[1,9,8-cdef:5,10,4-cdef]dicinnoline, Dihydrate
;
_space_group_IT_number 14
_space_group_name_Hall '-P 2ybc'
_symmetry_cell_setting monoclinic
_symmetry_Int_Tables_number 14
_symmetry_space_group_name_Hall '-P 2ybc'
_symmetry_space_group_name_H-M 'P 1 21/c 1'
_atom_sites_solution_hydrogens geom
_atom_sites_solution_primary direct
_atom_sites_solution_secondary difmap
_audit_creation_method SHELXL-97
_cell_angle_alpha 90.00
_cell_angle_beta 94.498(8)
_cell_angle_gamma 90.00
_cell_formula_units_Z 2
_cell_length_a 5.0227(5)
_cell_length_b 13.5312(14)
_cell_length_c 12.4146(15)
_cell_measurement_reflns_used 5454
_cell_measurement_temperature 213(2)
_cell_measurement_theta_max 26.37
_cell_measurement_theta_min 5.17
_cell_volume 841.14(16)
_computing_cell_refinement 'IPDS Software (Stoe & Cie, 2000)'
_computing_data_collection 'IPDS Software (Stoe & Cie, 2000)'
_computing_data_reduction 'IPDS Software (Stoe & Cie, 2000)'
_computing_molecular_graphics 'Diamond 2.1e (Brandenburg, 1999)'
_computing_publication_material 'WinGX 1.70.01 (Farrugia, 1999)'
_computing_structure_refinement 'SHELXL-97 (Sheldrick, 2008)'
_computing_structure_solution 'SHELXS-97 (Sheldrick, 2008)'
_diffrn_ambient_temperature 213(2)
_diffrn_measured_fraction_theta_full 0.983
_diffrn_measured_fraction_theta_max 0.983
_diffrn_measurement_device_type 'Stoe Imaging plate diffraction system'
_diffrn_measurement_method '\f oscillation scans'
_diffrn_radiation_monochromator graphite
_diffrn_radiation_source 'fine-focus sealed tube'
_diffrn_radiation_type MoK\a
_diffrn_radiation_wavelength 0.71073
_diffrn_reflns_av_R_equivalents 0.0266
_diffrn_reflns_av_sigmaI/netI 0.0373
_diffrn_reflns_limit_h_max 5
_diffrn_reflns_limit_h_min -5
_diffrn_reflns_limit_k_max 16
_diffrn_reflns_limit_k_min -16
_diffrn_reflns_limit_l_max 15
_diffrn_reflns_limit_l_min -15
_diffrn_reflns_number 5454
_diffrn_reflns_theta_full 26.37
_diffrn_reflns_theta_max 26.37
_diffrn_reflns_theta_min 5.17
_diffrn_standards_decay_% 0
_exptl_absorpt_coefficient_mu 0.092
_exptl_absorpt_correction_T_max 0.9782
_exptl_absorpt_correction_T_min 0.9747
_exptl_absorpt_correction_type numerical
_exptl_absorpt_process_details 'X-RED (Stoe & Cie, 2001) and X-SHAPE (Stoe & Cie, 1999)'
_exptl_crystal_colour yellow
_exptl_crystal_density_diffrn 1.384
_exptl_crystal_density_method 'not measured'
_exptl_crystal_description prism
_exptl_crystal_F_000 372
_exptl_crystal_size_max 0.28
_exptl_crystal_size_mid 0.26
_exptl_crystal_size_min 0.24
_refine_diff_density_max 0.201
_refine_diff_density_min -0.160
_refine_diff_density_rms 0.036
_refine_ls_extinction_method none
_refine_ls_goodness_of_fit_ref 0.882
_refine_ls_hydrogen_treatment constr
_refine_ls_matrix_type full
_refine_ls_number_parameters 136
_refine_ls_number_reflns 1692
_refine_ls_number_restraints 0
_refine_ls_restrained_S_all 0.882
_refine_ls_R_factor_all 0.0671
_refine_ls_R_factor_gt 0.0427
_refine_ls_shift/su_max 0.001
_refine_ls_shift/su_mean 0.000
_refine_ls_structure_factor_coef Fsqd
_refine_ls_weighting_details 'calc w=1/[\s^2^(Fo^2^)+(0.0779P)^2^+0.0000P] where P=(Fo^2^+2Fc^2^)/3'
_refine_ls_weighting_scheme calc
_refine_ls_wR_factor_gt 0.1129
_refine_ls_wR_factor_ref 0.1184
_reflns_number_gt 1013
_reflns_number_total 1692
_reflns_threshold_expression >2sigma(I)
_cod_data_source_file c2cc31770b.txt
_cod_data_source_block (3)
_cod_depositor_comments
;
The following automatic conversions were performed:

data name '_iucr_refine_instruction_details' was replaced with
'_iucr_refine_instructions_details' as specified in the replacement
file 'data/replacement-values/replacement_tags.lst'.

Automatic conversion script
Id: cif_correct_tags 9268 2022-04-12 08:56:07Z antanas 
;
_cod_original_sg_symbol_H-M 'P 21/c'
_cod_database_code 7107802

loop_
_symmetry_equiv_pos_as_xyz
'x, y, z'
'-x, y+1/2, -z+1/2'
'-x, -y, -z'
'x, -y-1/2, z-1/2'

loop_
_atom_site_label
_atom_site_type_symbol
_atom_site_fract_x
_atom_site_fract_y
_atom_site_fract_z
_atom_site_U_iso_or_equiv
_atom_site_adp_type
_atom_site_occupancy
_atom_site_symmetry_multiplicity
_atom_site_calc_flag
_atom_site_refinement_flags
N1 N 0.1993(3) 0.24647(9) 0.43879(11) 0.0479(4) Uani 1 1 d .
N2 N -0.3296(3) 0.70083(10) 0.63858(11) 0.0479(4) Uani 1 1 d .
C1 C 0.0495(3) 0.29212(11) 0.50441(12) 0.0420(4) Uani 1 1 d .
C2 C 0.0163(3) 0.39736(11) 0.50420(11) 0.0365(4) Uani 1 1 d .
C3 C -0.1381(3) 0.44533(11) 0.57738(12) 0.0378(4) Uani 1 1 d .
C4 C -0.1529(3) 0.54856(11) 0.57233(11) 0.0355(4) Uani 1 1 d .
C5 C -0.3062(3) 0.60502(11) 0.64417(12) 0.0410(4) Uani 1 1 d .
C6 C -0.4461(4) 0.55048(13) 0.72931(15) 0.0550(5) Uani 1 1 d .
H6A H -0.6294 0.5403 0.7038 0.066 Uiso 0.80 1 d PR
H6B H -0.4428 0.5905 0.7933 0.066 Uiso 0.80 1 d PR
H6C H -0.6228 0.5769 0.7318 0.066 Uiso 0.20 1 d PR
H6D H -0.3517 0.5616 0.7985 0.066 Uiso 0.20 1 d PR
C7 C -0.3230(6) 0.45156(17) 0.75589(19) 0.0453(6) Uani 0.80 1 d P
H7A H -0.4319 0.4166 0.8034 0.054 Uiso 0.80 1 d PR
H7B H -0.1521 0.4627 0.7941 0.054 Uiso 0.80 1 d PR
C8 C -0.2775(4) 0.38825(11) 0.66127(14) 0.0494(5) Uani 1 1 d .
H8A H -0.4522 0.3726 0.6288 0.059 Uiso 0.80 1 d PR
H8B H -0.1370 0.3879 0.7183 0.059 Uiso 0.20 1 d PR
C9 C -0.1427(6) 0.29035(18) 0.6836(2) 0.0483(6) Uani 0.80 1 d P
H9A H -0.2474 0.2515 0.7294 0.058 Uiso 0.80 1 d PR
H9B H 0.0262 0.3035 0.7226 0.058 Uiso 0.80 1 d PR
C10 C -0.0903(4) 0.23211(12) 0.58512(15) 0.0577(5) Uani 1 1 d .
H10A H 0.0150 0.1748 0.6050 0.069 Uiso 0.80 1 d PR
H10B H -0.2589 0.2100 0.5519 0.069 Uiso 0.80 1 d PR
H10C H 0.0399 0.2066 0.6387 0.069 Uiso 0.20 1 d PR
H10D H -0.1774 0.1769 0.5488 0.069 Uiso 0.20 1 d PR
C7A C -0.462(2) 0.4494(6) 0.7113(8) 0.040(2) Uani 0.20 1 d P
H7C H -0.6293 0.4398 0.6696 0.048 Uiso 0.20 1 d PR
H7D H -0.4827 0.4201 0.7806 0.048 Uiso 0.20 1 d PR
C9A C -0.285(3) 0.2888(7) 0.6379(9) 0.050(3) Uani 0.20 1 d P
H9C H -0.4512 0.2784 0.5957 0.060 Uiso 0.20 1 d PR
H9D H -0.3023 0.2563 0.7057 0.060 Uiso 0.20 1 d PR
O1 O 0.2427(3) 0.03232(8) 0.46198(10) 0.0585(4) Uani 1 1 d .
H1 H 0.2354 0.0948 0.4550 0.088 Uiso 1 1 d R
H2A H 0.1320 0.0133 0.5061 0.088 Uiso 0.50 1 d PR
H2B H 0.3985 0.0150 0.4864 0.088 Uiso 0.50 1 d PR

loop_
_atom_site_aniso_label
_atom_site_aniso_U_11
_atom_site_aniso_U_22
_atom_site_aniso_U_33
_atom_site_aniso_U_23
_atom_site_aniso_U_13
_atom_site_aniso_U_12
N1 0.0593(11) 0.0358(7) 0.0506(8) 0.0009(6) 0.0182(7) 0.0061(6)
N2 0.0597(11) 0.0388(8) 0.0479(8) -0.0020(6) 0.0209(7) 0.0055(6)
C1 0.0509(11) 0.0346(8) 0.0415(9) 0.0013(6) 0.0100(7) 0.0038(7)
C2 0.0431(11) 0.0340(8) 0.0328(8) 0.0029(6) 0.0066(7) 0.0030(6)
C3 0.0439(10) 0.0363(8) 0.0344(8) 0.0044(6) 0.0112(7) 0.0035(7)
C4 0.0394(10) 0.0367(8) 0.0313(7) 0.0016(6) 0.0077(6) 0.0043(6)
C5 0.0465(11) 0.0404(8) 0.0375(9) -0.0009(6) 0.0122(7) 0.0053(7)
C6 0.0696(14) 0.0492(10) 0.0505(10) 0.0016(8) 0.0315(9) 0.0047(9)
C7 0.0514(18) 0.0479(13) 0.0389(13) 0.0033(10) 0.0192(11) -0.0035(12)
C8 0.0632(13) 0.0412(9) 0.0471(9) 0.0075(7) 0.0254(8) 0.0013(8)
C9 0.0604(19) 0.0404(12) 0.0466(14) 0.0122(11) 0.0203(12) -0.0002(12)
C10 0.0771(15) 0.0349(9) 0.0647(11) 0.0100(8) 0.0287(10) 0.0058(8)
C7A 0.038(6) 0.046(5) 0.037(5) -0.007(4) 0.013(4) -0.015(4)
C9A 0.076(9) 0.035(4) 0.040(5) -0.004(4) 0.021(5) -0.020(5)
O1 0.0632(9) 0.0399(6) 0.0754(9) 0.0100(6) 0.0238(7) 0.0059(6)

loop_
_atom_type_symbol
_atom_type_description
_atom_type_scat_dispersion_real
_atom_type_scat_dispersion_imag
_atom_type_scat_source
C C 0.0033 0.0016 'International Tables Vol C Tables 4.2.6.8 and 6.1.1.4'
H H 0.0000 0.0000 'International Tables Vol C Tables 4.2.6.8 and 6.1.1.4'
N N 0.0061 0.0033 'International Tables Vol C Tables 4.2.6.8 and 6.1.1.4'
O O 0.0106 0.0060 'International Tables Vol C Tables 4.2.6.8 and 6.1.1.4'

loop_
_geom_angle_atom_site_label_1
_geom_angle_atom_site_label_2
_geom_angle_atom_site_label_3
_geom_angle
_geom_angle_site_symmetry_1
_geom_angle_site_symmetry_3
C1 N1 N2 120.67(13) . 3_566
C5 N2 N1 119.90(12) . 3_566
N1 C1 C2 122.76(14) . .
N1 C1 C10 118.77(14) . .
C2 C1 C10 118.46(13) . .
C3 C2 C4 121.16(14) . 3_566
C3 C2 C1 122.00(13) . .
C4 C2 C1 116.82(13) 3_566 .
C2 C3 C4 117.64(13) . .
C2 C3 C8 121.36(14) . .
C4 C3 C8 120.97(13) . .
C3 C4 C2 121.19(13) . 3_566
C3 C4 C5 122.01(13) . .
C2 C4 C5 116.80(14) 3_566 .
N2 C5 C4 122.99(14) . .
N2 C5 C6 118.65(13) . .
C4 C5 C6 118.37(14) . .
C7A C6 C5 113.2(4) . .
C7 C6 C5 112.61(16) . .
C7 C6 H6A 108.2 . .
C5 C6 H6A 109.1 . .
C7 C6 H6B 109.9 . .
C5 C6 H6B 109.0 . .
H6A C6 H6B 107.9 . .
C7A C6 H6C 109.3 . .
C5 C6 H6C 108.9 . .
C7A C6 H6D 108.5 . .
C5 C6 H6D 109.1 . .
H6C C6 H6D 107.8 . .
C8 C7 C6 115.26(18) . .
C8 C7 H7A 109.3 . .
C6 C7 H7A 109.3 . .
C8 C7 H7B 107.1 . .
C6 C7 H7B 107.8 . .
H7A C7 H7B 107.7 . .
C7 C8 C9 117.19(18) . .
C9A C8 C3 111.1(4) . .
C7A C8 C3 110.9(4) . .
C7 C8 C3 110.99(15) . .
C9 C8 C3 110.54(16) . .
C7 C8 H8A 105.5 . .
C9 C8 H8A 105.4 . .
C3 C8 H8A 106.3 . .
C10 C9 C8 114.8(2) . .
C10 C9 H9A 109.6 . .
C8 C9 H9A 109.4 . .
H8B C9 H9A 109.6 . .
C10 C9 H9B 107.8 . .
C8 C9 H9B 107.3 . .
H9A C9 H9B 107.8 . .
C9A C10 C1 112.6(4) . .
C9 C10 C1 112.41(16) . .
C9 C10 H10A 110.2 . .
C1 C10 H10A 109.3 . .
C9 C10 H10B 108.0 . .
C1 C10 H10B 108.9 . .
H10A C10 H10B 108.0 . .
C9A C10 H10C 109.1 . .
C1 C10 H10C 109.1 . .
C9A C10 H10D 109.1 . .
H10C C10 H10D 107.8 . .
C6 C7A H7C 105.0 . .
C8 C7A H7C 105.0 . .
C6 C7A H7D 105.7 . .
C8 C7A H7D 105.7 . .
H7C C7A H7D 106.0 . .
C8 C9A H9C 105.5 . .
C10 C9A H9C 105.4 . .
C8 C9A H9D 105.4 . .
C10 C9A H9D 105.4 . .
H9C C9A H9D 106.0 . .
H1 O1 H2A 110.0 . .
H1 O1 H2B 110.0 . .
H2A O1 H2B 108.5 . .

loop_
_geom_bond_atom_site_label_1
_geom_bond_atom_site_label_2
_geom_bond_distance
_geom_bond_site_symmetry_2
N1 C1 1.3068(19) .
N1 N2 1.3992(18) 3_566
N2 C5 1.303(2) .
C1 C2 1.434(2) .
C1 C10 1.506(2) .
C2 C3 1.399(2) .
C2 C4 1.418(2) 3_566
C3 C4 1.400(2) .
C3 C8 1.512(2) .
C4 C5 1.442(2) .
C5 C6 1.507(2) .
C6 C7A 1.388(9) .
C6 C7 1.500(3) .
C6 H6A 0.9600 .
C6 H6B 0.9600 .
C6 H6C 0.9600 .
C6 H6D 0.9600 .
C7 C8 1.486(3) .
C7 H7A 0.9600 .
C7 H7B 0.9600 .
C8 C7A 1.421(9) .
C8 C9 1.504(3) .
C8 H8A 0.9600 .
C8 H8B 0.9600 .
C9 C10 1.495(3) .
C9 H9A 0.9600 .
C9 H9B 0.9600 .
C10 C9A 1.441(11) .
C10 H10A 0.9600 .
C10 H10B 0.9600 .
C10 H10C 0.9600 .
C10 H10D 0.9600 .
C7A H7C 0.9600 .
C7A H7D 0.9600 .
C9A H9C 0.9600 .
C9A H9D 0.9600 .
O1 H1 0.8500 .
O1 H2A 0.8500 .
O1 H2B 0.8500 .

loop_
_geom_torsion_atom_site_label_1
_geom_torsion_atom_site_label_2
_geom_torsion_atom_site_label_3
_geom_torsion_atom_site_label_4
_geom_torsion
_geom_torsion_site_symmetry_1
_geom_torsion_site_symmetry_4
N2 N1 C1 C2 -2.2(3) 3_566 .
N2 N1 C1 C10 179.00(17) 3_566 .
N1 C1 C2 C3 -177.90(16) . .
C10 C1 C2 C3 0.9(2) . .
N1 C1 C2 C4 0.6(2) . 3_566
C10 C1 C2 C4 179.46(16) . 3_566
C4 C2 C3 C4 0.0(3) 3_566 .
C1 C2 C3 C4 178.49(15) . .
C4 C2 C3 C8 -178.17(16) 3_566 .
C1 C2 C3 C8 0.3(3) . .
C2 C3 C4 C2 0.0(3) . 3_566
C8 C3 C4 C2 178.18(16) . 3_566
C2 C3 C4 C5 -179.91(15) . .
C8 C3 C4 C5 -1.7(2) . .
N1 N2 C5 C4 -1.0(3) 3_566 .
N1 N2 C5 C6 179.23(16) 3_566 .
C3 C4 C5 N2 -177.74(15) . .
C2 C4 C5 N2 2.4(2) 3_566 .
C3 C4 C5 C6 2.1(3) . .
C2 C4 C5 C6 -177.80(16) 3_566 .
N2 C5 C6 C7A 165.1(6) . .
C4 C5 C6 C7A -14.7(6) . .
N2 C5 C6 C7 -157.6(2) . .
C4 C5 C6 C7 22.6(3) . .
C7A C6 C7 C8 49.2(7) . .
C5 C6 C7 C8 -49.2(3) . .
C6 C7 C8 C9 177.2(2) . .
C6 C7 C8 C3 48.9(3) . .
C2 C3 C8 C9A -14.6(7) . .
C4 C3 C8 C9A 167.2(7) . .
C2 C3 C8 C7A -168.4(5) . .
C4 C3 C8 C7A 13.4(5) . .
C2 C3 C8 C7 154.83(18) . .
C4 C3 C8 C7 -23.3(3) . .
C2 C3 C8 C9 23.0(3) . .
C4 C3 C8 C9 -155.1(2) . .
C7 C8 C9 C10 -177.1(2) . .
C3 C8 C9 C10 -48.6(3) . .
C8 C9 C10 C1 50.8(3) . .
N1 C1 C10 C9A -169.3(6) . .
C2 C1 C10 C9A 11.8(6) . .
N1 C1 C10 C9 153.05(19) . .
C2 C1 C10 C9 -25.8(3) . .
C5 C6 C7A C8 31.6(11) . .
C9A C8 C7A C6 -177.7(9) . .
C3 C8 C7A C6 -30.6(11) . .
C7A C8 C9A C10 178.9(8) . .
C3 C8 C9A C10 32.0(13) . .
C1 C10 C9A C8 -31.2(13) . .
